data_7234540
loop_
_publ_author_name
'Han, Mei-rong'
'Zhang, Han-tao'
'Wang, Jia-nan'
'Feng, Si-si'
'Lu, Li-ping'

_publ_section_title
;
 Three chiral one-dimensional lanthanide--ditoluoyl-tartrate bifunctional
 polymers exhibiting luminescence and magnetic behaviors
;
_journal_issue 55
_journal_name_full 'RSC Advances'
_journal_page_first 32288
_journal_paper_doi 10.1039/C9RA06920H
_journal_volume 9
_journal_year 2019
_chemical_absolute_configuration rm
_chemical_formula_moiety 'C63 H63 Ho O27'
_chemical_formula_sum 'C63 H63 Ho O27'
_chemical_formula_weight 1417.06
_chemical_name_systematic 3
_space_group_crystal_system trigonal
_space_group_IT_number 146
_space_group_name_Hall 'R 3'
_space_group_name_H-M_alt 'R 3 :H'
_symmetry_space_group_name_Hall 'R 3'
_symmetry_space_group_name_H-M 'R 3 :H'
_atom_sites_solution_hydrogens mixed
_audit_creation_method SHELXL-2014/7
_audit_update_record
;
2019-07-12 deposited with the CCDC.    2019-10-02 downloaded from the CCDC.
;
_cell_angle_alpha 90
_cell_angle_beta 90
_cell_angle_gamma 120
_cell_formula_units_Z 3
_cell_length_a 27.0729(11)
_cell_length_b 27.0729(11)
_cell_length_c 7.6370(4)
_cell_measurement_reflns_used 9141
_cell_measurement_temperature 100(2)
_cell_measurement_theta_max 31.449
_cell_measurement_theta_min 2.639
_cell_volume 4847.6(4)
_computing_cell_refinement 'Bruker SAINT'
_computing_data_collection 'Bruker APEX2'
_computing_data_reduction 'Bruker SAINT, SADABS and XPREP'
_computing_molecular_graphics 'Bruker SHELXTL'
_computing_publication_material 'Bruker SHELXTL'
_computing_structure_refinement 'SHELXL-2014/7 (Sheldrick, 2014)'
_computing_structure_solution 'SHELXS-97 (Sheldrick, 2008)'
_diffrn_ambient_temperature 100(2)
_diffrn_measured_fraction_theta_full 0.999
_diffrn_measured_fraction_theta_max 0.998
_diffrn_measurement_device_type marccd165
_diffrn_measurement_method 'oscillation mode'
_diffrn_radiation_type synchrotron
_diffrn_radiation_wavelength 0.720
_diffrn_reflns_av_R_equivalents 0.0291
_diffrn_reflns_av_unetI/netI 0.0259
_diffrn_reflns_Laue_measured_fraction_full 0.999
_diffrn_reflns_Laue_measured_fraction_max 0.998
_diffrn_reflns_limit_h_max 38
_diffrn_reflns_limit_h_min -38
_diffrn_reflns_limit_k_max 38
_diffrn_reflns_limit_k_min -38
_diffrn_reflns_limit_l_max 10
_diffrn_reflns_limit_l_min 0
_diffrn_reflns_number 9141
_diffrn_reflns_point_group_measured_fraction_full 0.999
_diffrn_reflns_point_group_measured_fraction_max 0.998
_diffrn_reflns_theta_full 25.595
_diffrn_reflns_theta_max 31.249
_diffrn_reflns_theta_min 2.640
_diffrn_source 'synchrotron, 3W1A at BSRF'
_exptl_absorpt_coefficient_mu 1.347
_exptl_absorpt_correction_T_max 0.817
_exptl_absorpt_correction_T_min 0.785
_exptl_absorpt_correction_type multi-scan
_exptl_absorpt_process_details sadabs
_exptl_crystal_colour 'light pink'
_exptl_crystal_density_diffrn 1.456
_exptl_crystal_description needle-shaped
_exptl_crystal_F_000 2172
_exptl_crystal_size_max 0.300
_exptl_crystal_size_mid 0.150
_exptl_crystal_size_min 0.150
_refine_diff_density_max 2.361
_refine_diff_density_min -0.632
_refine_diff_density_rms 0.243
_refine_ls_abs_structure_details
;
 Refined as an inversion twin.
;
_refine_ls_abs_structure_Flack 0.42(5)
_refine_ls_extinction_coef 0.044(3)
_refine_ls_extinction_expression Fc^*^=kFc[1+0.001xFc^2^\l^3^/sin(2\q)]^-1/4^
_refine_ls_extinction_method 'SHELXL-2014/7 (Sheldrick 2014'
_refine_ls_goodness_of_fit_ref 1.128
_refine_ls_hydrogen_treatment constr
_refine_ls_matrix_type full
_refine_ls_number_parameters 279
_refine_ls_number_reflns 3590
_refine_ls_number_restraints 1
_refine_ls_restrained_S_all 1.128
_refine_ls_R_factor_all 0.0615
_refine_ls_R_factor_gt 0.0615
_refine_ls_shift/su_max 0.000
_refine_ls_shift/su_mean 0.000
_refine_ls_structure_factor_coef Fsqd
_refine_ls_weighting_details 'w=1/[\s^2^(Fo^2^)+(0.1337P)^2^] where P=(Fo^2^+2Fc^2^)/3'
_refine_ls_weighting_scheme calc
_refine_ls_wR_factor_gt 0.1504
_refine_ls_wR_factor_ref 0.1504
_reflns_Friedel_coverage 1.000
_reflns_Friedel_fraction_full 0.999
_reflns_Friedel_fraction_max 0.998
_reflns_number_gt 3590
_reflns_number_total 3590
_reflns_threshold_expression 'I > 2\s(I)'
_cod_data_source_file c9ra06920h2.cif
_cod_data_source_block 3
_cod_original_cell_volume 4847.6(5)
_cod_database_code 7234540
_shelx_shelxl_version_number 2014/7
_shelx_space_group_comment
;
The symmetry employed for this shelxl refinement is uniquely defined
by the following loop, which should always be used as a source of
symmetry information in preference to the above space-group names.
They are only intended as comments.
;
_shelx_estimated_absorpt_t_min 0.688
_shelx_estimated_absorpt_t_max 0.774

loop_
_space_group_symop_operation_xyz
'x, y, z'
'-y, x-y, z'
'-x+y, -x, z'
'x+2/3, y+1/3, z+1/3'
'-y+2/3, x-y+1/3, z+1/3'
'-x+y+2/3, -x+1/3, z+1/3'
'x+1/3, y+2/3, z+2/3'
'-y+1/3, x-y+2/3, z+2/3'
'-x+y+1/3, -x+2/3, z+2/3'

loop_
_atom_site_label
_atom_site_type_symbol
_atom_site_fract_x
_atom_site_fract_y
_atom_site_fract_z
_atom_site_U_iso_or_equiv
_atom_site_adp_type
_atom_site_occupancy
_atom_site_site_symmetry_order
_atom_site_calc_flag
_atom_site_refinement_flags_posn
_atom_site_refinement_flags_adp
_atom_site_refinement_flags_occupancy
Ho1 Ho 0.0000 0.0000 -0.41649(2) 0.0291(2) Uani 1 3 d S T P
C1 C 0.1146(3) 0.0491(5) -0.1510(12) 0.049(2) Uani 1 1 d . . .
C2 C 0.1155(4) 0.0347(4) 0.0437(14) 0.0447(16) Uani 1 1 d . . .
H2 H 0.0766 0.0067 0.0794 0.054 Uiso 1 1 calc R U .
C3 C 0.1359(4) 0.0891(4) 0.1552(14) 0.0459(17) Uani 1 1 d . . .
H3 H 0.1142 0.1077 0.1219 0.055 Uiso 1 1 calc R U .
C4 C 0.1235(4) 0.0704(5) 0.3483(14) 0.051(2) Uani 1 1 d . . .
C5 C 0.1376(5) -0.0362(8) 0.033(2) 0.066(3) Uani 1 1 d . . .
C6 C 0.1785(6) -0.0575(5) 0.094(2) 0.058(2) Uani 1 1 d . . .
C7 C 0.1626(11) -0.1151(7) 0.077(3) 0.083(5) Uani 1 1 d . . .
H7 H 0.1287 -0.1407 0.0218 0.099 Uiso 1 1 calc R U .
C8 C 0.1981(15) -0.1328(9) 0.143(4) 0.102(9) Uani 1 1 d . . .
H8 H 0.1874 -0.1712 0.1349 0.123 Uiso 1 1 calc R U .
C9 C 0.2509(11) -0.0943(10) 0.224(3) 0.087(6) Uani 1 1 d . . .
C10 C 0.2645(8) -0.0379(8) 0.237(3) 0.075(4) Uani 1 1 d . . .
H10 H 0.2986 -0.0117 0.2900 0.090 Uiso 1 1 calc R U .
C11 C 0.2279(7) -0.0193(6) 0.174(2) 0.062(3) Uani 1 1 d . . .
H11 H 0.2374 0.0186 0.1857 0.074 Uiso 1 1 calc R U .
C12 C 0.2878(19) -0.1159(18) 0.294(5) 0.133(13) Uani 1 1 d . . .
H12A H 0.2849 -0.1181 0.4196 0.200 Uiso 1 1 calc R U .
H12B H 0.3267 -0.0903 0.2614 0.200 Uiso 1 1 calc R U .
H12C H 0.2758 -0.1531 0.2472 0.200 Uiso 1 1 calc R U .
C13 C 0.2136(5) 0.1801(6) 0.1736(18) 0.059(3) Uani 1 1 d . . .
C14 C 0.2754(5) 0.2145(6) 0.138(2) 0.059(2) Uani 1 1 d . . .
C15 C 0.3042(6) 0.1947(5) 0.040(2) 0.059(3) Uani 1 1 d . . .
H15 H 0.2854 0.1571 0.0005 0.071 Uiso 1 1 calc R U .
C16 C 0.3621(6) 0.2310(6) -0.003(2) 0.062(3) Uani 1 1 d . . .
H16 H 0.3805 0.2179 -0.0768 0.074 Uiso 1 1 calc R U .
C17 C 0.3915(5) 0.2852(7) 0.062(2) 0.066(3) Uani 1 1 d . . .
C18 C 0.3623(6) 0.3042(7) 0.167(3) 0.079(5) Uani 1 1 d . . .
H18 H 0.3815 0.3410 0.2128 0.095 Uiso 1 1 calc R U .
C19 C 0.3055(7) 0.2692(8) 0.205(3) 0.080(5) Uani 1 1 d . . .
H19 H 0.2870 0.2826 0.2768 0.096 Uiso 1 1 calc R U .
C20 C 0.4550(6) 0.3252(9) 0.027(3) 0.076(4) Uani 1 1 d . . .
H20A H 0.4745 0.3404 0.1356 0.114 Uiso 1 1 calc R U .
H20B H 0.4598 0.3559 -0.0476 0.114 Uiso 1 1 calc R U .
H20C H 0.4706 0.3044 -0.0299 0.114 Uiso 1 1 calc R U .
C21 C -0.1549(6) -0.0956(6) -0.531(3) 0.072(4) Uani 1 1 d . . .
H21A H -0.1379 -0.0972 -0.6397 0.108 Uiso 1 1 calc R U .
H21B H -0.1780 -0.0783 -0.5504 0.108 Uiso 1 1 calc R U .
H21C H -0.1782 -0.1335 -0.4862 0.108 Uiso 1 1 calc R U .
O1 O 0.0706(3) 0.0441(4) -0.2041(12) 0.0553(17) Uani 1 1 d . . .
O2 O 0.1591(3) 0.0615(5) -0.2413(13) 0.059(2) Uani 1 1 d . . .
H2A H 0.1628 0.0717 -0.3457 0.089 Uiso 1 1 d R U .
O3 O 0.1654(3) 0.0868(4) 0.4500(10) 0.0515(17) Uani 1 1 d . . .
O4 O 0.0722(3) 0.0405(4) 0.3808(12) 0.0542(17) Uani 1 1 d . . .
O5 O 0.1528(3) 0.0121(4) 0.0857(10) 0.0503(16) Uani 1 1 d . . .
O6 O 0.0944(5) -0.0678(5) -0.0552(17) 0.064(2) Uani 1 1 d . . .
O7 O 0.1930(4) 0.1249(4) 0.1166(12) 0.0574(19) Uani 1 1 d . . .
O8 O 0.1853(5) 0.1971(5) 0.2419(17) 0.068(2) Uani 1 1 d . . .
O9 O -0.1086(3) -0.0605(5) -0.4009(12) 0.060(2) Uani 1 1 d . . .
H9A H -0.1295 -0.0607 -0.3072 0.090 Uiso 1 1 d R U .

loop_
_atom_site_aniso_label
_atom_site_aniso_U_11
_atom_site_aniso_U_22
_atom_site_aniso_U_33
_atom_site_aniso_U_23
_atom_site_aniso_U_13
_atom_site_aniso_U_12
Ho1 0.0340(2) 0.0340(2) 0.0195(2) 0.000 0.000 0.01699(11)
C1 0.036(3) 0.078(6) 0.022(3) -0.010(3) -0.005(3) 0.021(3)
C2 0.043(3) 0.053(4) 0.034(4) -0.005(3) -0.001(3) 0.021(3)
C3 0.051(4) 0.055(4) 0.032(4) -0.005(3) -0.003(3) 0.027(4)
C4 0.044(4) 0.066(5) 0.029(4) -0.004(4) 0.009(3) 0.017(4)
C5 0.051(5) 0.074(8) 0.055(7) 0.028(6) 0.012(5) 0.017(5)
C6 0.068(6) 0.052(4) 0.058(7) 0.007(5) 0.010(5) 0.032(4)
C7 0.106(14) 0.063(7) 0.074(11) 0.000(7) 0.005(10) 0.039(8)
C8 0.17(3) 0.069(9) 0.089(14) -0.002(9) -0.009(16) 0.079(14)
C9 0.134(17) 0.096(13) 0.070(10) 0.013(9) 0.003(11) 0.086(13)
C10 0.083(9) 0.076(8) 0.081(11) -0.001(8) -0.009(8) 0.051(7)
C11 0.076(7) 0.063(6) 0.059(7) 0.001(5) -0.005(6) 0.045(5)
C12 0.20(3) 0.18(3) 0.11(2) 0.03(2) 0.00(2) 0.15(3)
C13 0.044(4) 0.068(6) 0.048(6) 0.009(5) 0.007(4) 0.015(4)
C14 0.053(5) 0.063(5) 0.052(6) -0.002(5) 0.004(4) 0.022(4)
C15 0.051(5) 0.054(5) 0.073(8) 0.002(5) 0.003(5) 0.026(4)
C16 0.055(5) 0.068(6) 0.063(8) 0.004(6) 0.014(5) 0.031(5)
C17 0.043(4) 0.073(7) 0.066(8) -0.002(6) 0.007(5) 0.016(4)
C18 0.055(6) 0.070(7) 0.100(14) -0.025(8) -0.002(7) 0.021(5)
C19 0.064(7) 0.075(8) 0.082(11) -0.023(8) 0.012(7) 0.020(6)
C20 0.053(5) 0.092(10) 0.073(10) 0.011(8) 0.012(6) 0.028(6)
C21 0.055(5) 0.054(5) 0.110(13) -0.001(6) 0.013(7) 0.029(4)
O1 0.046(3) 0.081(5) 0.038(4) -0.004(3) 0.001(3) 0.031(3)
O2 0.042(3) 0.089(6) 0.041(4) -0.003(4) 0.001(3) 0.029(3)
O3 0.041(3) 0.076(4) 0.023(3) -0.002(3) 0.002(2) 0.017(3)
O4 0.045(3) 0.077(5) 0.036(3) -0.004(3) -0.001(3) 0.027(3)
O5 0.047(3) 0.082(5) 0.031(3) 0.002(3) 0.003(2) 0.038(3)
O6 0.066(5) 0.064(5) 0.060(5) -0.014(4) -0.004(4) 0.030(4)
O7 0.057(4) 0.064(4) 0.032(4) -0.007(3) -0.001(3) 0.016(4)
O8 0.061(4) 0.072(5) 0.067(6) -0.010(5) 0.004(4) 0.030(4)
O9 0.032(2) 0.089(6) 0.040(4) -0.004(4) 0.001(2) 0.017(3)

loop_
_atom_type_symbol
_atom_type_description
_atom_type_scat_dispersion_real
_atom_type_scat_dispersion_imag
_atom_type_scat_source
C C 0.0030 0.0020 'International Tables Vol C Tables 4.2.6.8 and 6.1.1.4'
H H 0.0000 0.0000 'International Tables Vol C Tables 4.2.6.8 and 6.1.1.4'
O O 0.0110 0.0060 'International Tables Vol C Tables 4.2.6.8 and 6.1.1.4'
Ho Ho -0.1550 4.8030 'International Tables Vol C Tables 4.2.6.8 and 6.1.1.4'

loop_
_geom_angle_atom_site_label_1
_geom_angle_atom_site_label_2
_geom_angle_atom_site_label_3
_geom_angle
_geom_angle_site_symmetry_1
_geom_angle_site_symmetry_3
O4 Ho1 O4 79.6(3) 3_554 2_554
O4 Ho1 O4 79.6(3) 3_554 1_554
O4 Ho1 O4 79.6(3) 2_554 1_554
O4 Ho1 O1 140.1(4) 3_554 .
O4 Ho1 O1 134.4(4) 2_554 .
O4 Ho1 O1 86.6(3) 1_554 .
O4 Ho1 O1 134.4(4) 3_554 2
O4 Ho1 O1 86.6(3) 2_554 2
O4 Ho1 O1 140.1(4) 1_554 2
O1 Ho1 O1 76.9(3) . 2
O4 Ho1 O1 86.6(3) 3_554 3
O4 Ho1 O1 140.1(4) 2_554 3
O4 Ho1 O1 134.4(4) 1_554 3
O1 Ho1 O1 76.9(3) . 3
O1 Ho1 O1 76.9(3) 2 3
O4 Ho1 O9 70.1(4) 3_554 2
O4 Ho1 O9 140.3(3) 2_554 2
O4 Ho1 O9 70.4(3) 1_554 2
O1 Ho1 O9 70.0(3) . 2
O1 Ho1 O9 133.0(3) 2 2
O1 Ho1 O9 64.0(4) 3 2
O4 Ho1 O9 70.4(3) 3_554 .
O4 Ho1 O9 70.1(4) 2_554 .
O4 Ho1 O9 140.3(3) 1_554 .
O1 Ho1 O9 133.0(3) . .
O1 Ho1 O9 64.0(4) 2 .
O1 Ho1 O9 70.0(3) 3 .
O9 Ho1 O9 119.78(4) 2 .
O4 Ho1 O9 140.3(3) 3_554 3
O4 Ho1 O9 70.4(3) 2_554 3
O4 Ho1 O9 70.1(4) 1_554 3
O1 Ho1 O9 64.0(4) . 3
O1 Ho1 O9 70.0(3) 2 3
O1 Ho1 O9 133.0(3) 3 3
O9 Ho1 O9 119.79(4) 2 3
O9 Ho1 O9 119.78(3) . 3
O1 C1 O2 126.8(10) . .
O1 C1 C2 115.9(8) . .
O2 C1 C2 117.1(9) . .
O5 C2 C1 115.0(8) . .
O5 C2 C3 106.7(8) . .
C1 C2 C3 109.5(9) . .
O5 C2 H2 108.5 . .
C1 C2 H2 108.5 . .
C3 C2 H2 108.5 . .
O7 C3 C4 114.6(9) . .
O7 C3 C2 107.0(8) . .
C4 C3 C2 107.5(9) . .
O7 C3 H3 109.2 . .
C4 C3 H3 109.2 . .
C2 C3 H3 109.2 . .
O4 C4 O3 128.8(10) . .
O4 C4 C3 113.4(10) . .
O3 C4 C3 117.8(8) . .
O5 C5 O6 127.4(16) . .
O5 C5 C6 112.1(12) . .
O6 C5 C6 120.5(17) . .
C11 C6 C7 121.8(16) . .
C11 C6 C5 117.6(11) . .
C7 C6 C5 120.4(16) . .
C8 C7 C6 118(2) . .
C8 C7 H7 120.8 . .
C6 C7 H7 120.8 . .
C7 C8 C9 121.9(18) . .
C7 C8 H8 119.0 . .
C9 C8 H8 119.0 . .
C10 C9 C8 117.1(18) . .
C10 C9 C12 123(3) . .
C8 C9 C12 120(2) . .
C9 C10 C11 121.7(18) . .
C9 C10 H10 119.2 . .
C11 C10 H10 119.2 . .
C6 C11 C10 118.9(13) . .
C6 C11 H11 120.5 . .
C10 C11 H11 120.5 . .
C9 C12 H12A 109.5 . .
C9 C12 H12B 109.5 . .
H12A C12 H12B 109.5 . .
C9 C12 H12C 109.5 . .
H12A C12 H12C 109.5 . .
H12B C12 H12C 109.5 . .
O8 C13 O7 124.4(11) . .
O8 C13 C14 125.4(13) . .
O7 C13 C14 110.1(12) . .
C15 C14 C19 118.4(13) . .
C15 C14 C13 122.7(13) . .
C19 C14 C13 119.0(13) . .
C14 C15 C16 120.5(12) . .
C14 C15 H15 119.8 . .
C16 C15 H15 119.8 . .
C17 C16 C15 120.7(13) . .
C17 C16 H16 119.6 . .
C15 C16 H16 119.6 . .
C16 C17 C18 118.2(12) . .
C16 C17 C20 122.8(15) . .
C18 C17 C20 119.0(15) . .
C19 C18 C17 120.8(14) . .
C19 C18 H18 119.6 . .
C17 C18 H18 119.6 . .
C18 C19 C14 121.2(15) . .
C18 C19 H19 119.4 . .
C14 C19 H19 119.4 . .
C17 C20 H20A 109.5 . .
C17 C20 H20B 109.5 . .
H20A C20 H20B 109.5 . .
C17 C20 H20C 109.5 . .
H20A C20 H20C 109.5 . .
H20B C20 H20C 109.5 . .
O9 C21 H21A 109.5 . .
O9 C21 H21B 109.5 . .
H21A C21 H21B 109.5 . .
O9 C21 H21C 109.5 . .
H21A C21 H21C 109.5 . .
H21B C21 H21C 109.5 . .
C1 O1 Ho1 143.8(8) . .
C1 O2 H2A 123.1 . .
C4 O4 Ho1 149.2(8) . 1_556
C5 O5 C2 116.3(10) . .
C13 O7 C3 113.5(10) . .
C21 O9 Ho1 134.5(8) . .
C21 O9 H9A 101.3 . .
Ho1 O9 H9A 123.7 . .

loop_
_geom_bond_atom_site_label_1
_geom_bond_atom_site_label_2
_geom_bond_distance
_geom_bond_site_symmetry_2
Ho1 O4 2.297(8) 3_554
Ho1 O4 2.297(8) 2_554
Ho1 O4 2.297(8) 1_554
Ho1 O1 2.329(9) .
Ho1 O1 2.329(9) 2
Ho1 O1 2.329(9) 3
Ho1 O9 2.554(7) 2
Ho1 O9 2.554(7) .
Ho1 O9 2.554(7) 3
C1 O1 1.201(12) .
C1 O2 1.278(11) .
C1 C2 1.541(14) .
C2 O5 1.452(12) .
C2 C3 1.544(14) .
C2 H2 0.9800 .
C3 O7 1.386(13) .
C3 C4 1.540(15) .
C3 H3 0.9800 .
C4 O4 1.234(12) .
C4 O3 1.259(13) .
C5 O5 1.23(2) .
C5 O6 1.247(19) .
C5 C6 1.55(2) .
C6 C11 1.36(2) .
C6 C7 1.40(2) .
C7 C8 1.37(4) .
C7 H7 0.9300 .
C8 C9 1.42(4) .
C8 H8 0.9300 .
C9 C10 1.38(3) .
C9 C12 1.49(3) .
C10 C11 1.403(19) .
C10 H10 0.9300 .
C11 H11 0.9300 .
C12 H12A 0.9600 .
C12 H12B 0.9600 .
C12 H12C 0.9600 .
C13 O8 1.194(18) .
C13 O7 1.378(18) .
C13 C14 1.475(16) .
C14 C15 1.37(2) .
C14 C19 1.38(2) .
C15 C16 1.411(18) .
C15 H15 0.9300 .
C16 C17 1.37(2) .
C16 H16 0.9300 .
C17 C18 1.39(2) .
C17 C20 1.529(18) .
C18 C19 1.37(2) .
C18 H18 0.9300 .
C19 H19 0.9300 .
C20 H20A 0.9600 .
C20 H20B 0.9600 .
C20 H20C 0.9600 .
C21 O9 1.51(2) .
C21 H21A 0.9600 .
C21 H21B 0.9600 .
C21 H21C 0.9600 .
O2 H2A 0.8327 .
O4 Ho1 2.297(8) 1_556
O9 H9A 0.9097 .

loop_
_geom_hbond_atom_site_label_D
_geom_hbond_atom_site_label_H
_geom_hbond_atom_site_label_A
_geom_hbond_distance_DH
_geom_hbond_distance_HA
_geom_hbond_distance_DA
_geom_hbond_angle_DHA
_geom_hbond_site_symmetry_A
C21 H21B O8 0.96 2.64 3.47(2) 145.3 2_554
O2 H2A O3 0.83 1.61 2.436(12) 175.6 1_554
O9 H9A O6 0.91 2.12 2.929(15) 147.1 3

loop_
_geom_torsion_atom_site_label_1
_geom_torsion_atom_site_label_2
_geom_torsion_atom_site_label_3
_geom_torsion_atom_site_label_4
_geom_torsion
_geom_torsion_site_symmetry_4
O1 C1 C2 O5 149.3(11) .
O2 C1 C2 O5 -26.3(15) .
O1 C1 C2 C3 -90.6(12) .
O2 C1 C2 C3 93.8(12) .
O5 C2 C3 O7 56.3(10) .
C1 C2 C3 O7 -68.8(10) .
O5 C2 C3 C4 -67.3(10) .
C1 C2 C3 C4 167.7(8) .
O7 C3 C4 O4 177.2(11) .
C2 C3 C4 O4 -64.1(13) .
O7 C3 C4 O3 -3.0(16) .
C2 C3 C4 O3 115.7(11) .
O5 C5 C6 C11 -8.4(18) .
O6 C5 C6 C11 173.1(14) .
O5 C5 C6 C7 167.5(15) .
O6 C5 C6 C7 -11(2) .
C11 C6 C7 C8 0(3) .
C5 C6 C7 C8 -176(2) .
C6 C7 C8 C9 -2(4) .
C7 C8 C9 C10 2(4) .
C7 C8 C9 C12 180(3) .
C8 C9 C10 C11 0(3) .
C12 C9 C10 C11 -178(2) .
C7 C6 C11 C10 1(3) .
C5 C6 C11 C10 177.0(15) .
C9 C10 C11 C6 -1(3) .
O8 C13 C14 C15 -171.3(16) .
O7 C13 C14 C15 9(2) .
O8 C13 C14 C19 8(3) .
O7 C13 C14 C19 -172.2(16) .
C19 C14 C15 C16 -5(3) .
C13 C14 C15 C16 174.3(15) .
C14 C15 C16 C17 4(3) .
C15 C16 C17 C18 -2(3) .
C15 C16 C17 C20 176.9(17) .
C16 C17 C18 C19 0(3) .
C20 C17 C18 C19 -179(2) .
C17 C18 C19 C14 -1(4) .
C15 C14 C19 C18 3(3) .
C13 C14 C19 C18 -176(2) .
O2 C1 O1 Ho1 50(2) .
C2 C1 O1 Ho1 -124.6(11) .
O3 C4 O4 Ho1 15(3) 1_556
C3 C4 O4 Ho1 -165.2(12) 1_556
O6 C5 O5 C2 1.7(19) .
C6 C5 O5 C2 -176.8(9) .
C1 C2 O5 C5 -70.5(12) .
C3 C2 O5 C5 167.9(10) .
O8 C13 O7 C3 -3.6(19) .
C14 C13 O7 C3 176.1(11) .
C4 C3 O7 C13 -75.5(13) .
C2 C3 O7 C13 165.5(10) .
